data_4064095
loop_
_publ_author_name
'Trambitas, Alexandra G.'
'Yang, Jingying'
'Melcher, Daniel'
'Daniliuc, Constantin G.'
'Jones, Peter G.'
'Xie, Zuowei'
'Tamm, Matthias'

_publ_section_title
;
 Synthesis and Structure of Rare-Earth-Metal Dicarbollide Complexes with
 an Imidazolin-2-iminato Ligand Featuring Very Short Metal&#x2212;Nitrogen
 Bonds
;
_journal_issue 5
_journal_name_full Organometallics
_journal_page_first 1122
_journal_paper_doi 10.1021/om1011243
_journal_volume 30
_journal_year 2011
_chemical_formula_sum 'C37 H64 B9 N4 O Sc'
_chemical_formula_weight 723.17
_chemical_name_systematic
; 
 ? 
;
_space_group_IT_number 14
_symmetry_cell_setting monoclinic
_symmetry_space_group_name_Hall '-P 2yn'
_symmetry_space_group_name_H-M 'P 1 21/n 1'
_atom_sites_solution_hydrogens geom
_atom_sites_solution_primary direct
_atom_sites_solution_secondary difmap
_audit_creation_method SHELXL-97
_cell_angle_alpha 90.00
_cell_angle_beta 98.464(2)
_cell_angle_gamma 90.00
_cell_formula_units_Z 4
_cell_length_a 13.9306(4)
_cell_length_b 15.8819(4)
_cell_length_c 18.9486(4)
_cell_measurement_reflns_used 17341
_cell_measurement_temperature 100(2)
_cell_measurement_theta_max 29.2104
_cell_measurement_theta_min 2.1263
_cell_volume 4146.61(18)
_computing_cell_refinement
; 
CrysAlisPro, Oxford Diffraction Ltd., 
Version 1.171.33.36 (release 16-03-2009 CrysAlis171 .NET) 
(compiled Mar 16 2009,17:39:00) 
;
_computing_data_collection
; 
CrysAlisPro, Oxford Diffraction Ltd., 
Version 1.171.33.36 (release 16-03-2009 CrysAlis171 .NET) 
(compiled Mar 16 2009,17:39:00) 
;
_computing_data_reduction
; 
CrysAlisPro, Oxford Diffraction Ltd., 
Version 1.171.33.36 (release 16-03-2009 CrysAlis171 .NET) 
(compiled Mar 16 2009,17:39:00) 
;
_computing_molecular_graphics 'Bruker XP'
_computing_publication_material SHELXL-97
_computing_structure_refinement 'SHELXL-97 (Sheldrick, 1997)'
_computing_structure_solution 'SHELXS-97 (Sheldrick, 1990)'
_diffrn_ambient_temperature 100(2)
_diffrn_detector_area_resol_mean 16.1419
_diffrn_measured_fraction_theta_full 0.996
_diffrn_measured_fraction_theta_max 0.996
_diffrn_measurement_device_type 'Xcalibur, Eos'
_diffrn_measurement_method '\w scans'
_diffrn_radiation_monochromator graphite
_diffrn_radiation_source 'Enhance (Mo) X-ray Source'
_diffrn_radiation_type 'Mo K\a'
_diffrn_radiation_wavelength 0.71073
_diffrn_reflns_av_R_equivalents 0.0884
_diffrn_reflns_av_sigmaI/netI 0.1195
_diffrn_reflns_limit_h_max 18
_diffrn_reflns_limit_h_min -18
_diffrn_reflns_limit_k_max 20
_diffrn_reflns_limit_k_min -20
_diffrn_reflns_limit_l_max 24
_diffrn_reflns_limit_l_min -24
_diffrn_reflns_number 112296
_diffrn_reflns_theta_full 27.48
_diffrn_reflns_theta_max 27.48
_diffrn_reflns_theta_min 2.13
_exptl_absorpt_coefficient_mu 0.212
_exptl_absorpt_correction_T_max 1.00000
_exptl_absorpt_correction_T_min 0.98515
_exptl_absorpt_correction_type multi-scan
_exptl_absorpt_process_details
; 
CrysAlisPro, Oxford Diffraction Ltd., 
Version 1.171.33.36 (release 16-03-2009 CrysAlis171 .NET) 
(compiled Mar 16 2009,17:39:00) 
;
_exptl_crystal_colour colourless
_exptl_crystal_density_diffrn 1.158
_exptl_crystal_density_method 'not measured'
_exptl_crystal_description needle
_exptl_crystal_F_000 1552
_exptl_crystal_size_max 0.18
_exptl_crystal_size_mid 0.14
_exptl_crystal_size_min 0.14
_refine_diff_density_max 0.876
_refine_diff_density_min -0.381
_refine_diff_density_rms 0.050
_refine_ls_extinction_method none
_refine_ls_goodness_of_fit_ref 0.843
_refine_ls_hydrogen_treatment
;
The hydrogens of the boron atoms B1, B2 and B3 were refined freely.
Bond lengths B-H were restrained equal with SADI.    
The hydrogen H29 of the C29 atom was refined freely.
The methyls were refined using a rigid model, other hydrogens riding. 
;
_refine_ls_matrix_type full
_refine_ls_number_parameters 495
_refine_ls_number_reflns 9470
_refine_ls_number_restraints 3
_refine_ls_restrained_S_all 0.843
_refine_ls_R_factor_all 0.0937
_refine_ls_R_factor_gt 0.0453
_refine_ls_shift/su_max 0.002
_refine_ls_shift/su_mean 0.000
_refine_ls_structure_factor_coef Fsqd
_refine_ls_weighting_details 'calc w=1/[\s^2^(Fo^2^)+(0.0496P)^2^+0.0000P] where P=(Fo^2^+2Fc^2^)/3'
_refine_ls_weighting_scheme calc
_refine_ls_wR_factor_gt 0.0962
_refine_ls_wR_factor_ref 0.1026
_reflns_number_gt 5184
_reflns_number_total 9470
_reflns_threshold_expression >2sigma(I)
_cod_data_source_file om1011243_si_001.cif
_cod_data_source_block altr29
_cod_original_sg_symbol_H-M 'P 21/n'
_cod_database_code 4064095

loop_
_symmetry_equiv_pos_as_xyz
'x, y, z'
'-x+1/2, y+1/2, -z+1/2'
'-x, -y, -z'
'x-1/2, -y-1/2, z-1/2'

loop_
_atom_site_label
_atom_site_type_symbol
_atom_site_fract_x
_atom_site_fract_y
_atom_site_fract_z
_atom_site_U_iso_or_equiv
_atom_site_adp_type
_atom_site_occupancy
_atom_site_symmetry_multiplicity
_atom_site_calc_flag
_atom_site_refinement_flags
Sc Sc 0.41320(3) 0.38499(2) 0.23962(2) 0.01653(11) Uani 1 1 d .
O O 0.31040(10) 0.36439(9) 0.31264(7) 0.0233(4) Uani 1 1 d .
N1 N 0.50662(12) 0.29600(10) 0.26841(8) 0.0171(4) Uani 1 1 d .
N2 N 0.66012(11) 0.24155(10) 0.24502(8) 0.0160(4) Uani 1 1 d .
N3 N 0.64448(11) 0.26474(10) 0.35680(8) 0.0148(4) Uani 1 1 d .
N4 N 0.31019(12) 0.31974(11) 0.14987(9) 0.0228(4) Uani 1 1 d .
C1 C 0.59343(14) 0.27055(12) 0.28788(10) 0.0143(4) Uani 1 1 d .
C2 C 0.74663(15) 0.21875(13) 0.28715(11) 0.0208(5) Uani 1 1 d .
H2 H 0.8024 0.1964 0.2704 0.025 Uiso 1 1 calc R
C3 C 0.73770(14) 0.23363(13) 0.35492(11) 0.0199(5) Uani 1 1 d .
H3 H 0.7862 0.2247 0.3950 0.024 Uiso 1 1 calc R
C4 C 0.63072(14) 0.21764(13) 0.17156(10) 0.0176(5) Uani 1 1 d .
C5 C 0.58265(15) 0.14069(13) 0.15839(11) 0.0206(5) Uani 1 1 d .
C6 C 0.54557(16) 0.12197(14) 0.08759(11) 0.0275(5) Uani 1 1 d .
H6 H 0.5122 0.0703 0.0769 0.033 Uiso 1 1 calc R
C7 C 0.55637(16) 0.17655(15) 0.03322(11) 0.0285(6) Uani 1 1 d .
H7 H 0.5279 0.1636 -0.0142 0.034 Uiso 1 1 calc R
C8 C 0.60857(15) 0.25043(14) 0.04724(11) 0.0255(5) Uani 1 1 d .
H8 H 0.6173 0.2869 0.0090 0.031 Uiso 1 1 calc R
C9 C 0.64854(14) 0.27211(13) 0.11682(11) 0.0190(5) Uani 1 1 d .
C10 C 0.57687(16) 0.07665(13) 0.21706(12) 0.0239(5) Uani 1 1 d .
H10 H 0.5957 0.1062 0.2637 0.029 Uiso 1 1 calc R
C11 C 0.65074(19) 0.00614(16) 0.21301(14) 0.0433(7) Uani 1 1 d .
H11A H 0.6517 -0.0312 0.2543 0.065 Uiso 1 1 calc R
H11B H 0.7153 0.0306 0.2132 0.065 Uiso 1 1 calc R
H11C H 0.6325 -0.0261 0.1690 0.065 Uiso 1 1 calc R
C12 C 0.47572(18) 0.04089(17) 0.21712(14) 0.0450(7) Uani 1 1 d .
H12A H 0.4307 0.0867 0.2235 0.067 Uiso 1 1 calc R
H12B H 0.4769 0.0005 0.2563 0.067 Uiso 1 1 calc R
H12C H 0.4544 0.0124 0.1716 0.067 Uiso 1 1 calc R
C13 C 0.71540(15) 0.34743(13) 0.13197(11) 0.0208(5) Uani 1 1 d .
H13 H 0.7024 0.3746 0.1772 0.025 Uiso 1 1 calc R
C14 C 0.70288(17) 0.41345(14) 0.07274(11) 0.0289(6) Uani 1 1 d .
H14A H 0.7292 0.3917 0.0311 0.043 Uiso 1 1 calc R
H14B H 0.7377 0.4649 0.0897 0.043 Uiso 1 1 calc R
H14C H 0.6338 0.4262 0.0593 0.043 Uiso 1 1 calc R
C15 C 0.82212(15) 0.31746(15) 0.14203(12) 0.0295(6) Uani 1 1 d .
H15A H 0.8353 0.2829 0.1852 0.044 Uiso 1 1 calc R
H15B H 0.8653 0.3665 0.1467 0.044 Uiso 1 1 calc R
H15C H 0.8334 0.2840 0.1006 0.044 Uiso 1 1 calc R
C16 C 0.60466(14) 0.28254(13) 0.42128(10) 0.0171(5) Uani 1 1 d .
C17 C 0.54342(15) 0.22242(13) 0.44617(10) 0.0194(5) Uani 1 1 d .
C18 C 0.50754(15) 0.24073(14) 0.50924(11) 0.0233(5) Uani 1 1 d .
H18 H 0.4655 0.2017 0.5272 0.028 Uiso 1 1 calc R
C19 C 0.53184(16) 0.31451(15) 0.54621(11) 0.0266(5) Uani 1 1 d .
H19 H 0.5066 0.3255 0.5892 0.032 Uiso 1 1 calc R
C20 C 0.59211(16) 0.37179(14) 0.52119(11) 0.0249(5) Uani 1 1 d .
H20 H 0.6083 0.4222 0.5473 0.030 Uiso 1 1 calc R
C21 C 0.63051(15) 0.35767(13) 0.45779(10) 0.0193(5) Uani 1 1 d .
C22 C 0.51902(15) 0.14004(13) 0.40689(11) 0.0218(5) Uani 1 1 d .
H22 H 0.5082 0.1528 0.3546 0.026 Uiso 1 1 calc R
C23 C 0.60387(16) 0.07801(14) 0.42082(12) 0.0311(6) Uani 1 1 d .
H23A H 0.6619 0.1034 0.4061 0.047 Uiso 1 1 calc R
H23B H 0.5874 0.0263 0.3935 0.047 Uiso 1 1 calc R
H23C H 0.6166 0.0646 0.4718 0.047 Uiso 1 1 calc R
C24 C 0.42774(16) 0.09658(14) 0.42479(12) 0.0312(6) Uani 1 1 d .
H24A H 0.4123 0.0481 0.3931 0.047 Uiso 1 1 calc R
H24B H 0.3734 0.1364 0.4182 0.047 Uiso 1 1 calc R
H24C H 0.4390 0.0774 0.4745 0.047 Uiso 1 1 calc R
C25 C 0.69939(15) 0.42115(13) 0.43305(11) 0.0228(5) Uani 1 1 d .
H25 H 0.7072 0.4069 0.3828 0.027 Uiso 1 1 calc R
C26 C 0.79997(16) 0.41480(15) 0.47904(12) 0.0315(6) Uani 1 1 d .
H26A H 0.7938 0.4259 0.5291 0.047 Uiso 1 1 calc R
H26B H 0.8438 0.4564 0.4626 0.047 Uiso 1 1 calc R
H26C H 0.8263 0.3581 0.4747 0.047 Uiso 1 1 calc R
C27 C 0.66140(18) 0.51130(14) 0.43367(11) 0.0309(6) Uani 1 1 d .
H27A H 0.5988 0.5152 0.4026 0.046 Uiso 1 1 calc R
H27B H 0.7079 0.5497 0.4164 0.046 Uiso 1 1 calc R
H27C H 0.6531 0.5269 0.4825 0.046 Uiso 1 1 calc R
C28 C 0.39224(15) 0.49244(13) 0.13730(11) 0.0207(5) Uani 1 1 d .
C29 C 0.50299(15) 0.47043(14) 0.16051(11) 0.0222(5) Uani 1 1 d .
H29 H 0.5285(15) 0.4207(13) 0.1360(10) 0.026(6) Uiso 1 1 d .
C30 C 0.33435(17) 0.44425(14) 0.07459(11) 0.0283(6) Uani 1 1 d .
H30A H 0.2657 0.4626 0.0693 0.034 Uiso 1 1 calc R
H30B H 0.3598 0.4596 0.0302 0.034 Uiso 1 1 calc R
C31 C 0.33816(19) 0.34793(16) 0.08299(13) 0.0419(7) Uani 1 1 d .
H31A H 0.2943 0.3220 0.0430 0.050 Uiso 1 1 calc R
H31B H 0.4049 0.3283 0.0801 0.050 Uiso 1 1 calc R
C32 C 0.3176(2) 0.22770(15) 0.15620(13) 0.0431(7) Uani 1 1 d .
H32A H 0.2746 0.2014 0.1167 0.065 Uiso 1 1 calc R
H32B H 0.2985 0.2099 0.2017 0.065 Uiso 1 1 calc R
H32C H 0.3848 0.2103 0.1544 0.065 Uiso 1 1 calc R
C33 C 0.20472(18) 0.34067(17) 0.15136(14) 0.0443(7) Uani 1 1 d .
H33A H 0.1964 0.4019 0.1512 0.067 Uiso 1 1 calc R
H33B H 0.1844 0.3171 0.1946 0.067 Uiso 1 1 calc R
H33C H 0.1650 0.3165 0.1093 0.067 Uiso 1 1 calc R
C34 C 0.23849(17) 0.42147(15) 0.33543(13) 0.0356(6) Uani 1 1 d .
H34A H 0.1883 0.4364 0.2947 0.043 Uiso 1 1 calc R
H34B H 0.2698 0.4738 0.3558 0.043 Uiso 1 1 calc R
C35 C 0.19420(17) 0.37315(15) 0.39154(12) 0.0330(6) Uani 1 1 d .
H35A H 0.1775 0.4113 0.4293 0.040 Uiso 1 1 calc R
H35B H 0.1351 0.3426 0.3701 0.040 Uiso 1 1 calc R
C36 C 0.27395(17) 0.31252(14) 0.42104(12) 0.0301(6) Uani 1 1 d .
H36A H 0.3239 0.3406 0.4557 0.036 Uiso 1 1 calc R
H36B H 0.2477 0.2636 0.4443 0.036 Uiso 1 1 calc R
C37 C 0.31400(17) 0.28671(14) 0.35511(12) 0.0298(6) Uani 1 1 d .
H37A H 0.3815 0.2660 0.3670 0.036 Uiso 1 1 calc R
H37B H 0.2737 0.2420 0.3291 0.036 Uiso 1 1 calc R
B1 B 0.34615(18) 0.52990(15) 0.20605(13) 0.0202(6) Uani 1 1 d D
H01 H 0.2707(11) 0.5199(12) 0.2072(9) 0.018(5) Uiso 1 1 d D
B2 B 0.44023(18) 0.53315(16) 0.27889(13) 0.0221(6) Uani 1 1 d D
H02 H 0.4277(13) 0.5304(11) 0.3335(8) 0.018(5) Uiso 1 1 d D
B3 B 0.54107(18) 0.49253(16) 0.24562(13) 0.0201(6) Uani 1 1 d D
H03 H 0.6007(12) 0.4559(11) 0.2732(9) 0.020(5) Uiso 1 1 d D
B4 B 0.57356(19) 0.55987(16) 0.17902(13) 0.0241(6) Uani 1 1 d .
H4 H 0.6505 0.5677 0.1695 0.029 Uiso 1 1 calc R
B5 B 0.47702(18) 0.55864(16) 0.10772(14) 0.0243(6) Uani 1 1 d .
H5 H 0.4895 0.5654 0.0510 0.029 Uiso 1 1 calc R
B6 B 0.37363(19) 0.59959(16) 0.13910(13) 0.0252(6) Uani 1 1 d .
H6A H 0.3163 0.6347 0.1030 0.030 Uiso 1 1 calc R
B7 B 0.40555(19) 0.62702(16) 0.22985(13) 0.0256(6) Uani 1 1 d .
H7A H 0.3698 0.6806 0.2543 0.031 Uiso 1 1 calc R
B8 B 0.53059(18) 0.60268(16) 0.25496(13) 0.0227(6) Uani 1 1 d .
H8A H 0.5786 0.6401 0.2961 0.027 Uiso 1 1 calc R
B9 B 0.48909(19) 0.64424(17) 0.16758(13) 0.0262(6) Uani 1 1 d .
H9 H 0.5092 0.7088 0.1510 0.031 Uiso 1 1 calc R

loop_
_atom_site_aniso_label
_atom_site_aniso_U_11
_atom_site_aniso_U_22
_atom_site_aniso_U_33
_atom_site_aniso_U_23
_atom_site_aniso_U_13
_atom_site_aniso_U_12
Sc 0.0142(2) 0.0162(2) 0.0186(2) 0.00058(18) 0.00070(15) 0.00066(18)
O 0.0194(8) 0.0226(9) 0.0291(8) 0.0060(7) 0.0077(7) 0.0054(7)
N1 0.0157(10) 0.0189(10) 0.0170(9) 0.0010(7) 0.0032(7) 0.0001(8)
N2 0.0132(9) 0.0196(10) 0.0159(9) -0.0002(7) 0.0042(7) 0.0009(7)
N3 0.0128(9) 0.0179(10) 0.0144(9) 0.0002(7) 0.0037(7) 0.0009(7)
N4 0.0229(11) 0.0163(10) 0.0282(10) 0.0019(8) 0.0006(8) -0.0010(8)
C1 0.0157(11) 0.0090(11) 0.0190(11) 0.0003(8) 0.0055(9) -0.0025(9)
C2 0.0150(11) 0.0228(13) 0.0250(12) 0.0032(10) 0.0045(9) 0.0060(9)
C3 0.0107(11) 0.0279(13) 0.0205(12) 0.0032(10) -0.0001(9) 0.0028(9)
C4 0.0121(11) 0.0227(12) 0.0189(11) -0.0024(9) 0.0055(9) 0.0034(9)
C5 0.0170(12) 0.0231(13) 0.0236(12) -0.0040(10) 0.0091(9) 0.0005(10)
C6 0.0266(13) 0.0252(13) 0.0317(13) -0.0090(11) 0.0073(10) -0.0062(11)
C7 0.0293(14) 0.0367(15) 0.0200(12) -0.0071(11) 0.0048(10) -0.0036(11)
C8 0.0272(13) 0.0327(14) 0.0175(12) 0.0047(10) 0.0065(10) 0.0001(11)
C9 0.0166(11) 0.0198(12) 0.0220(12) -0.0006(10) 0.0079(9) 0.0033(9)
C10 0.0280(13) 0.0169(12) 0.0285(13) -0.0013(10) 0.0100(10) -0.0025(10)
C11 0.0440(17) 0.0422(17) 0.0455(16) 0.0111(13) 0.0123(13) 0.0138(13)
C12 0.0335(16) 0.0493(18) 0.0526(17) 0.0194(14) 0.0081(13) -0.0096(13)
C13 0.0224(12) 0.0222(12) 0.0193(11) -0.0003(9) 0.0085(10) -0.0008(10)
C14 0.0273(13) 0.0309(14) 0.0301(13) 0.0030(11) 0.0097(11) -0.0021(11)
C15 0.0244(13) 0.0285(14) 0.0372(14) 0.0049(11) 0.0095(11) -0.0014(11)
C16 0.0129(11) 0.0230(12) 0.0153(11) 0.0044(9) 0.0019(9) 0.0068(9)
C17 0.0165(11) 0.0226(12) 0.0190(11) 0.0059(10) 0.0018(9) 0.0056(10)
C18 0.0180(12) 0.0293(14) 0.0233(12) 0.0069(10) 0.0055(9) 0.0021(10)
C19 0.0244(13) 0.0380(15) 0.0193(12) 0.0009(11) 0.0094(10) 0.0091(11)
C20 0.0265(13) 0.0244(13) 0.0238(12) -0.0041(10) 0.0040(10) 0.0057(10)
C21 0.0176(12) 0.0227(12) 0.0169(11) 0.0015(9) 0.0000(9) 0.0047(9)
C22 0.0209(12) 0.0223(12) 0.0226(12) 0.0046(10) 0.0048(9) -0.0007(10)
C23 0.0269(14) 0.0236(13) 0.0433(15) 0.0036(11) 0.0070(11) 0.0050(11)
C24 0.0299(14) 0.0268(14) 0.0379(14) 0.0051(11) 0.0079(11) -0.0018(11)
C25 0.0257(13) 0.0211(12) 0.0217(12) -0.0017(10) 0.0035(10) -0.0010(10)
C26 0.0295(14) 0.0300(14) 0.0344(14) 0.0051(11) 0.0026(11) -0.0039(11)
C27 0.0434(16) 0.0229(13) 0.0249(13) -0.0029(10) 0.0001(11) 0.0031(11)
C28 0.0196(12) 0.0190(12) 0.0228(12) 0.0027(9) 0.0003(9) -0.0013(9)
C29 0.0194(12) 0.0199(13) 0.0277(13) -0.0032(10) 0.0045(10) -0.0006(10)
C30 0.0320(14) 0.0284(14) 0.0227(12) 0.0046(10) -0.0021(10) -0.0089(11)
C31 0.0441(17) 0.0474(18) 0.0324(15) -0.0028(13) 0.0001(12) -0.0079(13)
C32 0.0509(18) 0.0331(16) 0.0422(16) -0.0014(13) -0.0041(13) -0.0099(13)
C33 0.0339(16) 0.0473(18) 0.0493(17) -0.0022(14) -0.0026(13) -0.0033(13)
C34 0.0252(14) 0.0352(15) 0.0501(16) 0.0063(12) 0.0175(12) 0.0124(12)
C35 0.0266(14) 0.0331(15) 0.0423(14) -0.0032(12) 0.0151(11) -0.0018(11)
C36 0.0367(15) 0.0249(14) 0.0302(13) -0.0005(11) 0.0097(11) -0.0056(11)
C37 0.0295(14) 0.0274(14) 0.0343(14) 0.0067(11) 0.0100(11) 0.0028(11)
B1 0.0161(13) 0.0161(14) 0.0291(14) 0.0020(11) 0.0061(11) 0.0017(11)
B2 0.0230(14) 0.0217(14) 0.0220(14) -0.0036(11) 0.0049(11) -0.0023(11)
B3 0.0141(13) 0.0240(15) 0.0217(13) -0.0015(11) 0.0007(10) -0.0022(11)
B4 0.0231(15) 0.0214(15) 0.0283(15) -0.0030(11) 0.0049(12) -0.0074(11)
B5 0.0234(15) 0.0242(15) 0.0259(14) 0.0037(11) 0.0058(12) -0.0038(12)
B6 0.0274(15) 0.0202(15) 0.0283(14) 0.0035(11) 0.0050(12) 0.0025(11)
B7 0.0266(15) 0.0191(14) 0.0322(15) -0.0038(12) 0.0083(12) 0.0030(12)
B8 0.0233(14) 0.0202(15) 0.0243(13) -0.0019(11) 0.0030(11) -0.0024(11)
B9 0.0285(16) 0.0233(15) 0.0272(15) 0.0016(12) 0.0053(12) -0.0026(12)

loop_
_atom_type_symbol
_atom_type_description
_atom_type_scat_dispersion_real
_atom_type_scat_dispersion_imag
_atom_type_scat_source
C C 0.0033 0.0016 'International Tables Vol C Tables 4.2.6.8 and 6.1.1.4'
H H 0.0000 0.0000 'International Tables Vol C Tables 4.2.6.8 and 6.1.1.4'
B B 0.0013 0.0007 'International Tables Vol C Tables 4.2.6.8 and 6.1.1.4'
N N 0.0061 0.0033 'International Tables Vol C Tables 4.2.6.8 and 6.1.1.4'
Sc Sc 0.2519 0.3716 'International Tables Vol C Tables 4.2.6.8 and 6.1.1.4'
O O 0.0106 0.0060 'International Tables Vol C Tables 4.2.6.8 and 6.1.1.4'

loop_
_geom_angle_atom_site_label_1
_geom_angle_atom_site_label_2
_geom_angle_atom_site_label_3
_geom_angle
N1 Sc O 100.94(6)
N1 Sc N4 101.46(7)
O Sc N4 90.29(6)
N1 Sc B3 92.38(8)
O Sc B3 128.35(7)
N4 Sc B3 135.65(7)
N1 Sc B2 122.66(8)
O Sc B2 92.13(7)
N4 Sc B2 134.34(7)
B3 Sc B2 41.40(8)
N1 Sc C29 100.97(7)
O Sc C29 155.22(7)
N4 Sc C29 96.56(7)
B3 Sc C29 39.17(7)
B2 Sc C29 66.18(8)
N1 Sc B1 159.90(8)
O Sc B1 92.51(7)
N4 Sc B1 93.26(7)
B3 Sc B1 67.53(8)
B2 Sc B1 41.09(8)
C29 Sc B1 63.42(8)
N1 Sc C28 133.81(7)
O Sc C28 124.94(6)
N4 Sc C28 75.66(6)
B3 Sc C28 64.80(8)
B2 Sc C28 65.87(8)
C29 Sc C28 36.36(7)
B1 Sc C28 37.68(7)
C34 O C37 109.16(15)
C34 O Sc 130.05(12)
C37 O Sc 120.40(12)
C1 N1 Sc 151.35(15)
C2 N2 C1 110.22(16)
C2 N2 C4 125.71(16)
C1 N2 C4 121.89(16)
C3 N3 C1 110.34(15)
C3 N3 C16 124.53(16)
C1 N3 C16 124.99(15)
C31 N4 C32 110.70(18)
C31 N4 C33 109.61(18)
C32 N4 C33 105.94(18)
C31 N4 Sc 106.73(13)
C32 N4 Sc 111.01(14)
C33 N4 Sc 112.90(14)
N1 C1 N3 128.45(17)
N1 C1 N2 128.18(18)
N3 C1 N2 103.37(16)
C3 C2 N2 108.14(18)
C2 C3 N3 107.91(18)
C5 C4 C9 122.69(19)
C5 C4 N2 117.56(17)
C9 C4 N2 119.73(18)
C6 C5 C4 117.20(19)
C6 C5 C10 120.60(19)
C4 C5 C10 122.05(19)
C7 C6 C5 121.4(2)
C6 C7 C8 120.3(2)
C7 C8 C9 121.0(2)
C8 C9 C4 117.22(19)
C8 C9 C13 121.42(18)
C4 C9 C13 121.17(18)
C5 C10 C12 113.59(19)
C5 C10 C11 110.18(17)
C12 C10 C11 110.9(2)
C9 C13 C14 113.69(18)
C9 C13 C15 109.45(17)
C14 C13 C15 107.80(17)
C21 C16 C17 122.50(18)
C21 C16 N3 118.87(17)
C17 C16 N3 118.60(18)
C18 C17 C16 117.25(19)
C18 C17 C22 121.19(19)
C16 C17 C22 121.55(18)
C19 C18 C17 121.4(2)
C20 C19 C18 120.3(2)
C19 C20 C21 121.4(2)
C16 C21 C20 117.18(19)
C16 C21 C25 122.93(18)
C20 C21 C25 119.86(19)
C17 C22 C24 114.45(18)
C17 C22 C23 111.00(18)
C24 C22 C23 108.51(17)
C21 C25 C27 112.71(18)
C21 C25 C26 110.28(17)
C27 C25 C26 110.14(18)
C30 C28 C29 118.98(18)
C30 C28 B1 124.75(18)
C29 C28 B1 109.78(17)
C30 C28 B6 116.33(18)
C29 C28 B6 110.90(17)
B1 C28 B6 63.24(14)
C30 C28 B5 110.88(17)
C29 C28 B5 62.65(14)
B1 C28 B5 113.58(17)
B6 C28 B5 61.27(14)
C30 C28 Sc 103.95(13)
C29 C28 Sc 69.20(11)
B1 C28 Sc 69.93(11)
B6 C28 Sc 129.98(13)
B5 C28 Sc 129.77(14)
C28 C29 B3 112.53(17)
C28 C29 B5 63.06(14)
B3 C29 B5 113.63(18)
C28 C29 B4 112.11(18)
B3 C29 B4 62.58(14)
B5 C29 B4 61.13(14)
C28 C29 Sc 74.44(11)
B3 C29 Sc 69.35(11)
B5 C29 Sc 135.15(14)
B4 C29 Sc 130.14(14)
C31 C30 C28 114.13(19)
N4 C31 C30 112.8(2)
O C34 C35 105.11(18)
C36 C35 C34 103.23(18)
C37 C36 C35 102.08(18)
O C37 C36 103.89(17)
C28 B1 B2 107.41(17)
C28 B1 B6 60.49(14)
B2 B1 B6 109.26(18)
C28 B1 B7 107.05(17)
B2 B1 B7 60.65(14)
B6 B1 B7 59.78(14)
C28 B1 Sc 72.39(11)
B2 B1 Sc 67.94(11)
B6 B1 Sc 129.73(15)
B7 B1 Sc 125.80(15)
B3 B2 B1 104.60(17)
B3 B2 B8 60.08(14)
B1 B2 B8 106.92(18)
B3 B2 B7 106.93(18)
B1 B2 B7 60.18(14)
B8 B2 B7 59.83(14)
B3 B2 Sc 68.63(11)
B1 B2 Sc 70.97(12)
B8 B2 Sc 126.38(15)
B7 B2 Sc 128.22(15)
C29 B3 B2 105.67(18)
C29 B3 B4 60.77(14)
B2 B3 B4 109.83(18)
C29 B3 B8 106.71(18)
B2 B3 B8 61.00(14)
B4 B3 B8 60.31(14)
C29 B3 Sc 71.48(11)
B2 B3 Sc 69.96(11)
B4 B3 Sc 130.45(15)
B8 B3 Sc 128.51(15)
C29 B4 B5 59.29(13)
C29 B4 B3 56.65(13)
B5 B4 B3 107.15(17)
C29 B4 B8 103.25(17)
B5 B4 B8 108.42(18)
B3 B4 B8 59.93(14)
C29 B4 B9 104.35(18)
B5 B4 B9 59.80(14)
B3 B4 B9 108.05(18)
B8 B4 B9 60.85(14)
C29 B5 C28 54.29(12)
C29 B5 B4 59.58(14)
C28 B5 B4 103.79(17)
C29 B5 B6 102.46(17)
C28 B5 B6 59.02(14)
B4 B5 B6 107.88(18)
C29 B5 B9 105.12(17)
C28 B5 B9 105.34(17)
B4 B5 B9 60.52(15)
B6 B5 B9 60.22(14)
C28 B6 B5 59.71(13)
C28 B6 B7 104.24(17)
B5 B6 B7 108.57(19)
C28 B6 B1 56.27(13)
B5 B6 B1 106.58(18)
B7 B6 B1 60.38(14)
C28 B6 B9 105.64(18)
B5 B6 B9 59.92(14)
B7 B6 B9 61.09(14)
B1 B6 B9 108.40(18)
B6 B7 B1 59.84(14)
B6 B7 B8 107.64(17)
B1 B7 B8 106.28(17)
B6 B7 B2 108.11(17)
B1 B7 B2 59.17(14)
B8 B7 B2 60.01(14)
B6 B7 B9 59.51(14)
B1 B7 B9 106.74(17)
B8 B7 B9 60.35(14)
B2 B7 B9 108.50(18)
B3 B8 B4 59.76(14)
B3 B8 B7 106.28(17)
B4 B8 B7 107.48(17)
B3 B8 B2 58.92(14)
B4 B8 B2 107.71(17)
B7 B8 B2 60.16(14)
B3 B8 B9 106.95(17)
B4 B8 B9 59.63(14)
B7 B8 B9 60.28(14)
B2 B8 B9 108.57(18)
B5 B9 B6 59.86(14)
B5 B9 B4 59.68(14)
B6 B9 B4 106.94(18)
B5 B9 B7 107.20(18)
B6 B9 B7 59.41(14)
B4 B9 B7 106.66(17)
B5 B9 B8 107.27(18)
B6 B9 B8 106.78(18)
B4 B9 B8 59.52(14)
B7 B9 B8 59.37(14)

loop_
_geom_bond_atom_site_label_1
_geom_bond_atom_site_label_2
_geom_bond_distance
Sc N1 1.9441(17)
Sc O 2.1577(14)
Sc N4 2.3036(18)
Sc B3 2.458(2)
Sc B2 2.480(3)
Sc C29 2.491(2)
Sc B1 2.530(2)
Sc C28 2.567(2)
O C34 1.463(2)
O C37 1.470(2)
N1 C1 1.277(2)
N2 C2 1.392(2)
N2 C1 1.399(2)
N2 C4 1.443(2)
N3 C3 1.395(2)
N3 C1 1.395(2)
N3 C16 1.442(2)
N4 C31 1.450(3)
N4 C32 1.469(3)
N4 C33 1.511(3)
C2 C3 1.329(3)
C4 C5 1.398(3)
C4 C9 1.401(3)
C5 C6 1.397(3)
C5 C10 1.518(3)
C6 C7 1.371(3)
C7 C8 1.385(3)
C8 C9 1.397(3)
C9 C13 1.517(3)
C10 C12 1.519(3)
C10 C11 1.530(3)
C13 C14 1.527(3)
C13 C15 1.546(3)
C16 C21 1.400(3)
C16 C17 1.407(3)
C17 C18 1.392(3)
C17 C22 1.519(3)
C18 C19 1.381(3)
C19 C20 1.369(3)
C20 C21 1.403(3)
C21 C25 1.513(3)
C22 C24 1.528(3)
C22 C23 1.532(3)
C25 C27 1.527(3)
C25 C26 1.541(3)
C28 C30 1.538(3)
C28 C29 1.580(3)
C28 B1 1.646(3)
C28 B6 1.722(3)
C28 B5 1.735(3)
C29 B3 1.659(3)
C29 B5 1.728(3)
C29 B4 1.734(3)
C30 C31 1.538(3)
C34 C35 1.514(3)
C35 C36 1.514(3)
C36 C37 1.498(3)
B1 B2 1.759(4)
B1 B6 1.767(3)
B1 B7 1.777(4)
B2 B3 1.746(4)
B2 B8 1.783(4)
B2 B7 1.785(4)
B3 B4 1.763(3)
B3 B8 1.767(4)
B4 B5 1.760(4)
B4 B8 1.773(3)
B4 B9 1.775(4)
B5 B6 1.762(4)
B5 B9 1.763(4)
B6 B7 1.766(4)
B6 B9 1.768(4)
B7 B8 1.779(4)
B7 B9 1.796(3)
B8 B9 1.797(3)

loop_
_geom_torsion_atom_site_label_1
_geom_torsion_atom_site_label_2
_geom_torsion_atom_site_label_3
_geom_torsion_atom_site_label_4
_geom_torsion
N1 Sc O C34 159.69(18)
N4 Sc O C34 -98.57(18)
B3 Sc O C34 57.8(2)
B2 Sc O C34 35.82(19)
C29 Sc O C34 7.9(3)
B1 Sc O C34 -5.30(19)
C28 Sc O C34 -26.0(2)
N1 Sc O C37 -12.31(15)
N4 Sc O C37 89.42(15)
B3 Sc O C37 -114.25(16)
B2 Sc O C37 -136.18(15)
C29 Sc O C37 -164.10(16)
B1 Sc O C37 -177.31(15)
C28 Sc O C37 162.05(14)
O Sc N1 C1 -128.0(3)
N4 Sc N1 C1 139.4(3)
B3 Sc N1 C1 1.8(3)
B2 Sc N1 C1 -28.3(3)
C29 Sc N1 C1 40.3(3)
B1 Sc N1 C1 3.2(4)
C28 Sc N1 C1 58.4(3)
N1 Sc N4 C31 -99.66(15)
O Sc N4 C31 159.11(14)
B3 Sc N4 C31 5.89(19)
B2 Sc N4 C31 65.85(18)
C29 Sc N4 C31 2.97(15)
B1 Sc N4 C31 66.58(15)
C28 Sc N4 C31 32.97(14)
N1 Sc N4 C32 21.06(16)
O Sc N4 C32 -80.17(15)
B3 Sc N4 C32 126.60(16)
B2 Sc N4 C32 -173.44(15)
C29 Sc N4 C32 123.69(15)
B1 Sc N4 C32 -172.71(15)
C28 Sc N4 C32 153.68(16)
N1 Sc N4 C33 139.85(15)
O Sc N4 C33 38.62(15)
B3 Sc N4 C33 -114.61(16)
B2 Sc N4 C33 -54.65(18)
C29 Sc N4 C33 -117.52(15)
B1 Sc N4 C33 -53.91(15)
C28 Sc N4 C33 -87.53(15)
Sc N1 C1 N3 88.9(3)
Sc N1 C1 N2 -91.3(3)
C3 N3 C1 N1 179.9(2)
C16 N3 C1 N1 4.0(3)
C3 N3 C1 N2 0.1(2)
C16 N3 C1 N2 -175.84(17)
C2 N2 C1 N1 -179.3(2)
C4 N2 C1 N1 -15.1(3)
C2 N2 C1 N3 0.6(2)
C4 N2 C1 N3 164.70(16)
C1 N2 C2 C3 -1.1(2)
C4 N2 C2 C3 -164.43(18)
N2 C2 C3 N3 1.1(2)
C1 N3 C3 C2 -0.7(2)
C16 N3 C3 C2 175.21(18)
C2 N2 C4 C5 86.5(2)
C1 N2 C4 C5 -75.0(2)
C2 N2 C4 C9 -95.1(2)
C1 N2 C4 C9 103.3(2)
C9 C4 C5 C6 -4.7(3)
N2 C4 C5 C6 173.54(17)
C9 C4 C5 C10 170.79(18)
N2 C4 C5 C10 -10.9(3)
C4 C5 C6 C7 0.4(3)
C10 C5 C6 C7 -175.22(19)
C5 C6 C7 C8 2.9(3)
C6 C7 C8 C9 -2.0(3)
C7 C8 C9 C4 -2.1(3)
C7 C8 C9 C13 172.86(19)
C5 C4 C9 C8 5.6(3)
N2 C4 C9 C8 -172.65(18)
C5 C4 C9 C13 -169.41(19)
N2 C4 C9 C13 12.3(3)
C6 C5 C10 C12 -51.2(3)
C4 C5 C10 C12 133.4(2)
C6 C5 C10 C11 74.0(3)
C4 C5 C10 C11 -101.4(2)
C8 C9 C13 C14 22.8(3)
C4 C9 C13 C14 -162.42(18)
C8 C9 C13 C15 -97.8(2)
C4 C9 C13 C15 77.0(2)
C3 N3 C16 C21 79.5(2)
C1 N3 C16 C21 -105.2(2)
C3 N3 C16 C17 -98.7(2)
C1 N3 C16 C17 76.6(2)
C21 C16 C17 C18 0.7(3)
N3 C16 C17 C18 178.86(17)
C21 C16 C17 C22 -177.97(18)
N3 C16 C17 C22 0.1(3)
C16 C17 C18 C19 -0.6(3)
C22 C17 C18 C19 178.10(19)
C17 C18 C19 C20 0.2(3)
C18 C19 C20 C21 0.2(3)
C17 C16 C21 C20 -0.4(3)
N3 C16 C21 C20 -178.52(17)
C17 C16 C21 C25 177.54(19)
N3 C16 C21 C25 -0.6(3)
C19 C20 C21 C16 0.0(3)
C19 C20 C21 C25 -178.1(2)
C18 C17 C22 C24 21.2(3)
C16 C17 C22 C24 -160.12(19)
C18 C17 C22 C23 -102.0(2)
C16 C17 C22 C23 76.6(2)
C16 C21 C25 C27 133.1(2)
C20 C21 C25 C27 -49.0(3)
C16 C21 C25 C26 -103.4(2)
C20 C21 C25 C26 74.5(2)
N1 Sc C28 C30 85.20(16)
O Sc C28 C30 -87.11(15)
N4 Sc C28 C30 -7.03(13)
B3 Sc C28 C30 152.38(16)
B2 Sc C28 C30 -161.85(16)
C29 Sc C28 C30 116.08(19)
B1 Sc C28 C30 -122.31(19)
N1 Sc C28 C29 -30.88(15)
O Sc C28 C29 156.81(11)
N4 Sc C28 C29 -123.11(12)
B3 Sc C28 C29 36.30(12)
B2 Sc C28 C29 82.07(13)
B1 Sc C28 C29 121.61(17)
N1 Sc C28 B1 -152.49(12)
O Sc C28 B1 35.20(14)
N4 Sc C28 B1 115.28(12)
B3 Sc C28 B1 -85.31(13)
B2 Sc C28 B1 -39.54(13)
C29 Sc C28 B1 -121.61(17)
N1 Sc C28 B6 -131.21(17)
O Sc C28 B6 56.5(2)
N4 Sc C28 B6 136.55(19)
B3 Sc C28 B6 -64.04(18)
B2 Sc C28 B6 -18.27(17)
C29 Sc C28 B6 -100.3(2)
B1 Sc C28 B6 21.27(17)
N1 Sc C28 B5 -48.0(2)
O Sc C28 B5 139.68(16)
N4 Sc C28 B5 -140.24(18)
B3 Sc C28 B5 19.17(17)
B2 Sc C28 B5 64.94(18)
C29 Sc C28 B5 -17.13(16)
B1 Sc C28 B5 104.5(2)
C30 C28 C29 B3 -154.06(18)
B1 C28 C29 B3 -1.0(2)
B6 C28 C29 B3 67.0(2)
B5 C28 C29 B3 106.02(19)
Sc C28 C29 B3 -59.22(15)
C30 C28 C29 B5 99.9(2)
B1 C28 C29 B5 -107.02(19)
B6 C28 C29 B5 -39.03(16)
Sc C28 C29 B5 -165.23(13)
C30 C28 C29 B4 137.63(18)
B1 C28 C29 B4 -69.3(2)
B6 C28 C29 B4 -1.3(2)
B5 C28 C29 B4 37.71(16)
Sc C28 C29 B4 -127.53(16)
C30 C28 C29 Sc -94.84(17)
B1 C28 C29 Sc 58.22(14)
B6 C28 C29 Sc 126.20(15)
B5 C28 C29 Sc 165.23(13)
N1 Sc C29 C28 157.84(11)
O Sc C29 C28 -50.4(2)
N4 Sc C29 C28 54.77(12)
B3 Sc C29 C28 -122.00(17)
B2 Sc C29 C28 -81.14(12)
B1 Sc C29 C28 -35.59(11)
N1 Sc C29 B3 -80.16(13)
O Sc C29 B3 71.62(19)
N4 Sc C29 B3 176.77(12)
B2 Sc C29 B3 40.86(13)
B1 Sc C29 B3 86.41(13)
C28 Sc C29 B3 122.00(17)
N1 Sc C29 B5 176.63(19)
O Sc C29 B5 -31.6(3)
N4 Sc C29 B5 73.6(2)
B3 Sc C29 B5 -103.2(2)
B2 Sc C29 B5 -62.3(2)
B1 Sc C29 B5 -16.80(19)
C28 Sc C29 B5 18.79(17)
N1 Sc C29 B4 -96.12(19)
O Sc C29 B4 55.7(3)
N4 Sc C29 B4 160.81(18)
B3 Sc C29 B4 -15.96(17)
B2 Sc C29 B4 24.91(18)
B1 Sc C29 B4 70.45(19)
C28 Sc C29 B4 106.0(2)
C29 C28 C30 C31 54.4(3)
B1 C28 C30 C31 -94.3(3)
B6 C28 C30 C31 -168.75(19)
B5 C28 C30 C31 123.9(2)
Sc C28 C30 C31 -19.2(2)
C32 N4 C31 C30 -178.4(2)
C33 N4 C31 C30 65.1(2)
Sc N4 C31 C30 -57.5(2)
C28 C30 C31 N4 53.3(3)
C37 O C34 C35 -2.8(2)
Sc O C34 C35 -175.53(13)
O C34 C35 C36 26.3(2)
C34 C35 C36 C37 -39.5(2)
C34 O C37 C36 -22.1(2)
Sc O C37 C36 151.44(14)
C35 C36 C37 O 37.8(2)
C30 C28 B1 B2 152.55(19)
C29 C28 B1 B2 1.4(2)
B6 C28 B1 B2 -102.69(19)
B5 C28 B1 B2 -66.5(2)
Sc C28 B1 B2 59.17(14)
C30 C28 B1 B6 -104.8(2)
C29 C28 B1 B6 104.08(19)
B5 C28 B1 B6 36.15(18)
Sc C28 B1 B6 161.86(14)
C30 C28 B1 B7 -143.6(2)
C29 C28 B1 B7 65.2(2)
B6 C28 B1 B7 -38.86(17)
B5 C28 B1 B7 -2.7(2)
Sc C28 B1 B7 123.00(16)
C30 C28 B1 Sc 93.38(19)
C29 C28 B1 Sc -57.78(14)
B6 C28 B1 Sc -161.86(14)
B5 C28 B1 Sc -125.71(16)
N1 Sc B1 C28 75.9(2)
O Sc B1 C28 -151.77(11)
N4 Sc B1 C28 -61.34(12)
B3 Sc B1 C28 77.39(12)
B2 Sc B1 C28 117.86(17)
C29 Sc B1 C28 34.37(11)
N1 Sc B1 B2 -41.9(3)
O Sc B1 B2 90.36(12)
N4 Sc B1 B2 -179.20(12)
B3 Sc B1 B2 -40.47(12)
C29 Sc B1 B2 -83.49(13)
C28 Sc B1 B2 -117.86(17)
N1 Sc B1 B6 55.3(3)
O Sc B1 B6 -172.40(19)
N4 Sc B1 B6 -82.0(2)
B3 Sc B1 B6 56.76(19)
B2 Sc B1 B6 97.2(2)
C29 Sc B1 B6 13.74(18)
C28 Sc B1 B6 -20.63(16)
N1 Sc B1 B7 -22.7(3)
O Sc B1 B7 109.57(17)
N4 Sc B1 B7 -159.99(17)
B3 Sc B1 B7 -21.26(16)
B2 Sc B1 B7 19.21(15)
C29 Sc B1 B7 -64.28(17)
C28 Sc B1 B7 -98.7(2)
C28 B1 B2 B3 -1.2(2)
B6 B1 B2 B3 -65.3(2)
B7 B1 B2 B3 -101.39(18)
Sc B1 B2 B3 60.79(14)
C28 B1 B2 B8 61.4(2)
B6 B1 B2 B8 -2.7(2)
B7 B1 B2 B8 -38.74(16)
Sc B1 B2 B8 123.43(16)
C28 B1 B2 B7 100.15(18)
B6 B1 B2 B7 36.09(16)
Sc B1 B2 B7 162.17(14)
C28 B1 B2 Sc -62.02(14)
B6 B1 B2 Sc -126.09(16)
B7 B1 B2 Sc -162.17(14)
N1 Sc B2 B3 49.26(14)
O Sc B2 B3 153.71(12)
N4 Sc B2 B3 -113.80(13)
C29 Sc B2 B3 -38.67(11)
B1 Sc B2 B3 -114.91(17)
C28 Sc B2 B3 -78.61(12)
N1 Sc B2 B1 164.17(11)
O Sc B2 B1 -91.38(12)
N4 Sc B2 B1 1.11(16)
B3 Sc B2 B1 114.91(17)
C29 Sc B2 B1 76.24(12)
C28 Sc B2 B1 36.30(11)
N1 Sc B2 B8 66.8(2)
O Sc B2 B8 171.25(18)
N4 Sc B2 B8 -96.26(19)
B3 Sc B2 B8 17.54(16)
C29 Sc B2 B8 -21.14(17)
B1 Sc B2 B8 -97.4(2)
C28 Sc B2 B8 -61.07(18)
N1 Sc B2 B7 144.42(17)
O Sc B2 B7 -111.14(18)
N4 Sc B2 B7 -18.6(2)
B3 Sc B2 B7 95.2(2)
C29 Sc B2 B7 56.48(18)
B1 Sc B2 B7 -19.76(16)
C28 Sc B2 B7 16.55(17)
C28 C29 B3 B2 0.2(2)
B5 C29 B3 B2 69.4(2)
B4 C29 B3 B2 104.29(19)
Sc C29 B3 B2 -62.02(14)
C28 C29 B3 B4 -104.1(2)
B5 C29 B3 B4 -34.85(17)
Sc C29 B3 B4 -166.30(14)
C28 C29 B3 B8 -63.6(2)
B5 C29 B3 B8 5.6(2)
B4 C29 B3 B8 40.49(16)
Sc C29 B3 B8 -125.81(15)
C28 C29 B3 Sc 62.18(15)
B5 C29 B3 Sc 131.46(16)
B4 C29 B3 Sc 166.30(14)
B1 B2 B3 C29 0.7(2)
B8 B2 B3 C29 -100.71(19)
B7 B2 B3 C29 -62.1(2)
Sc B2 B3 C29 63.03(14)
B1 B2 B3 B4 64.7(2)
B8 B2 B3 B4 -36.69(17)
B7 B2 B3 B4 1.9(2)
Sc B2 B3 B4 127.06(16)
B1 B2 B3 B8 101.37(18)
B7 B2 B3 B8 38.62(16)
Sc B2 B3 B8 163.75(14)
B1 B2 B3 Sc -62.38(14)
B8 B2 B3 Sc -163.75(14)
B7 B2 B3 Sc -125.12(16)
N1 Sc B3 C29 104.50(12)
O Sc B3 C29 -149.53(10)
N4 Sc B3 C29 -4.59(17)
B2 Sc B3 C29 -115.17(17)
B1 Sc B3 C29 -75.00(12)
C28 Sc B3 C29 -33.76(11)
N1 Sc B3 B2 -140.33(12)
O Sc B3 B2 -34.36(15)
N4 Sc B3 B2 110.58(13)
C29 Sc B3 B2 115.17(17)
B1 Sc B3 B2 40.17(12)
C28 Sc B3 B2 81.41(12)
N1 Sc B3 B4 120.3(2)
O Sc B3 B4 -133.77(17)
N4 Sc B3 B4 11.2(3)
B2 Sc B3 B4 -99.4(2)
C29 Sc B3 B4 15.76(16)
B1 Sc B3 B4 -59.24(19)
C28 Sc B3 B4 -18.00(18)
N1 Sc B3 B8 -158.56(18)
O Sc B3 B8 -52.6(2)
N4 Sc B3 B8 92.35(19)
B2 Sc B3 B8 -18.23(16)
C29 Sc B3 B8 96.9(2)
B1 Sc B3 B8 21.94(17)
C28 Sc B3 B8 63.18(18)
C28 C29 B4 B5 -38.51(17)
B3 C29 B4 B5 -143.29(18)
Sc C29 B4 B5 -126.4(2)
C28 C29 B4 B3 104.78(19)
B5 C29 B4 B3 143.29(18)
Sc C29 B4 B3 16.85(18)
C28 C29 B4 B8 65.2(2)
B3 C29 B4 B8 -39.53(16)
B5 C29 B4 B8 103.75(18)
Sc C29 B4 B8 -22.7(2)
C28 C29 B4 B9 2.4(2)
B3 C29 B4 B9 -102.39(18)
B5 C29 B4 B9 40.90(16)
Sc C29 B4 B9 -85.5(2)
B2 B3 B4 C29 -97.31(19)
B8 B3 B4 C29 -134.28(18)
Sc B3 B4 C29 -17.16(18)
C29 B3 B4 B5 32.54(16)
B2 B3 B4 B5 -64.8(2)
B8 B3 B4 B5 -101.74(19)
Sc B3 B4 B5 15.4(3)
C29 B3 B4 B8 134.28(18)
B2 B3 B4 B8 36.97(17)
Sc B3 B4 B8 117.1(2)
C29 B3 B4 B9 95.59(19)
B2 B3 B4 B9 -1.7(2)
B8 B3 B4 B9 -38.69(17)
Sc B3 B4 B9 78.4(2)
B3 C29 B5 C28 -104.29(19)
B4 C29 B5 C28 -139.68(18)
Sc C29 B5 C28 -20.37(18)
C28 C29 B5 B4 139.68(18)
B3 C29 B5 B4 35.40(17)
Sc C29 B5 B4 119.3(2)
C28 C29 B5 B6 36.09(16)
B3 C29 B5 B6 -68.2(2)
B4 C29 B5 B6 -103.59(18)
Sc C29 B5 B6 15.7(3)
C28 C29 B5 B9 98.24(18)
B3 C29 B5 B9 -6.0(2)
B4 C29 B5 B9 -41.44(16)
Sc C29 B5 B9 77.9(2)
C30 C28 B5 C29 -112.7(2)
B1 C28 B5 C29 100.95(19)
B6 C28 B5 C29 137.86(18)
Sc C28 B5 C29 18.06(16)
C30 C28 B5 B4 -147.80(18)
C29 C28 B5 B4 -35.07(16)
B1 C28 B5 B4 65.9(2)
B6 C28 B5 B4 102.79(18)
Sc C28 B5 B4 -17.0(2)
C30 C28 B5 B6 109.4(2)
C29 C28 B5 B6 -137.86(18)
B1 C28 B5 B6 -36.92(18)
Sc C28 B5 B6 -119.80(18)
C30 C28 B5 B9 149.46(18)
C29 C28 B5 B9 -97.81(18)
B1 C28 B5 B9 3.1(2)
B6 C28 B5 B9 40.06(16)
Sc C28 B5 B9 -79.7(2)
B3 B4 B5 C29 -31.50(16)
B8 B4 B5 C29 -94.77(18)
B9 B4 B5 C29 -132.78(18)
C29 B4 B5 C28 32.75(15)
B3 B4 B5 C28 1.2(2)
B8 B4 B5 C28 -62.0(2)
B9 B4 B5 C28 -100.03(18)
C29 B4 B5 B6 94.22(18)
B3 B4 B5 B6 62.7(2)
B8 B4 B5 B6 -0.6(2)
B9 B4 B5 B6 -38.57(16)
C29 B4 B5 B9 132.78(18)
B3 B4 B5 B9 101.28(19)
B8 B4 B5 B9 38.01(17)
C30 C28 B6 B5 -100.5(2)
C29 C28 B6 B5 39.64(17)
B1 C28 B6 B5 141.94(18)
Sc C28 B6 B5 119.50(18)
C30 C28 B6 B7 156.07(18)
C29 C28 B6 B7 -63.8(2)
B1 C28 B6 B7 38.51(16)
B5 C28 B6 B7 -103.43(19)
Sc C28 B6 B7 16.1(2)
C30 C28 B6 B1 117.6(2)
C29 C28 B6 B1 -102.30(18)
B5 C28 B6 B1 -141.94(18)
Sc C28 B6 B1 -22.44(17)
C30 C28 B6 B9 -140.48(18)
C29 C28 B6 B9 -0.3(2)
B1 C28 B6 B9 101.96(18)
B5 C28 B6 B9 -39.98(16)
Sc C28 B6 B9 79.5(2)
C29 B5 B6 C28 -33.91(14)
B4 B5 B6 C28 -95.65(18)
B9 B5 B6 C28 -134.35(18)
C29 B5 B6 B7 62.1(2)
C28 B5 B6 B7 95.98(18)
B4 B5 B6 B7 0.3(2)
B9 B5 B6 B7 -38.37(17)
C29 B5 B6 B1 -1.6(2)
C28 B5 B6 B1 32.34(16)
B4 B5 B6 B1 -63.3(2)
B9 B5 B6 B1 -102.01(19)
C29 B5 B6 B9 100.44(18)
C28 B5 B6 B9 134.35(18)
B4 B5 B6 B9 38.70(17)
B2 B1 B6 C28 99.58(19)
B7 B1 B6 C28 136.04(18)
Sc B1 B6 C28 22.70(18)
C28 B1 B6 B5 -33.74(16)
B2 B1 B6 B5 65.8(2)
B7 B1 B6 B5 102.30(19)
Sc B1 B6 B5 -11.0(3)
C28 B1 B6 B7 -136.04(18)
B2 B1 B6 B7 -36.45(17)
Sc B1 B6 B7 -113.3(2)
C28 B1 B6 B9 -96.86(18)
B2 B1 B6 B9 2.7(2)
B7 B1 B6 B9 39.18(17)
Sc B1 B6 B9 -74.2(2)
C28 B6 B7 B1 -36.56(15)
B5 B6 B7 B1 -98.93(19)
B9 B6 B7 B1 -136.78(18)
C28 B6 B7 B8 62.4(2)
B5 B6 B7 B8 0.0(2)
B1 B6 B7 B8 98.94(19)
B9 B6 B7 B8 -37.84(17)
C28 B6 B7 B2 -1.0(2)
B5 B6 B7 B2 -63.4(2)
B1 B6 B7 B2 35.55(17)
B9 B6 B7 B2 -101.23(19)
C28 B6 B7 B9 100.22(18)
B5 B6 B7 B9 37.85(17)
B1 B6 B7 B9 136.78(18)
C28 B1 B7 B6 39.19(17)
B2 B1 B7 B6 139.95(18)
Sc B1 B7 B6 119.47(19)
C28 B1 B7 B8 -62.1(2)
B2 B1 B7 B8 38.67(16)
B6 B1 B7 B8 -101.27(18)
Sc B1 B7 B8 18.2(2)
C28 B1 B7 B2 -100.76(19)
B6 B1 B7 B2 -139.95(18)
Sc B1 B7 B2 -20.48(16)
C28 B1 B7 B9 1.2(2)
B2 B1 B7 B9 101.91(19)
B6 B1 B7 B9 -38.04(16)
Sc B1 B7 B9 81.4(2)
B3 B2 B7 B6 61.6(2)
B1 B2 B7 B6 -35.83(17)
B8 B2 B7 B6 100.34(19)
Sc B2 B7 B6 -14.2(3)
B3 B2 B7 B1 97.43(18)
B8 B2 B7 B1 136.17(18)
Sc B2 B7 B1 21.61(17)
B3 B2 B7 B8 -38.74(16)
B1 B2 B7 B8 -136.17(18)
Sc B2 B7 B8 -114.6(2)
B3 B2 B7 B9 -1.4(2)
B1 B2 B7 B9 -98.86(19)
B8 B2 B7 B9 37.31(16)
Sc B2 B7 B9 -77.2(2)
C29 B3 B8 B4 -40.72(16)
B2 B3 B8 B4 -139.69(18)
Sc B3 B8 B4 -120.1(2)
C29 B3 B8 B7 60.3(2)
B2 B3 B8 B7 -38.62(16)
B4 B3 B8 B7 101.07(18)
Sc B3 B8 B7 -19.0(2)
C29 B3 B8 B2 98.97(18)
B4 B3 B8 B2 139.69(18)
Sc B3 B8 B2 19.64(17)
C29 B3 B8 B9 -2.9(2)
B2 B3 B8 B9 -101.83(19)
B4 B3 B8 B9 37.86(16)
Sc B3 B8 B9 -82.2(2)
C29 B4 B8 B3 37.91(15)
B5 B4 B8 B3 99.57(19)
B9 B4 B8 B3 137.12(18)
C29 B4 B8 B7 -61.1(2)
B5 B4 B8 B7 0.6(2)
B3 B4 B8 B7 -99.01(19)
B9 B4 B8 B7 38.11(17)
C29 B4 B8 B2 2.3(2)
B5 B4 B8 B2 64.0(2)
B3 B4 B8 B2 -35.57(17)
B9 B4 B8 B2 101.55(19)
C29 B4 B8 B9 -99.21(18)
B5 B4 B8 B9 -37.55(17)
B3 B4 B8 B9 -137.12(18)
B6 B7 B8 B3 -63.1(2)
B1 B7 B8 B3 -0.2(2)
B2 B7 B8 B3 38.05(16)
B9 B7 B8 B3 -100.54(18)
B6 B7 B8 B4 -0.3(2)
B1 B7 B8 B4 62.5(2)
B2 B7 B8 B4 100.78(18)
B9 B7 B8 B4 -37.81(16)
B6 B7 B8 B2 -101.13(19)
B1 B7 B8 B2 -38.28(16)
B9 B7 B8 B2 -138.59(18)
B6 B7 B8 B9 37.46(17)
B1 B7 B8 B9 100.31(18)
B2 B7 B8 B9 138.59(18)
B1 B2 B8 B3 -97.41(18)
B7 B2 B8 B3 -136.31(18)
Sc B2 B8 B3 -18.89(17)
B3 B2 B8 B4 35.92(17)
B1 B2 B8 B4 -61.5(2)
B7 B2 B8 B4 -100.39(19)
Sc B2 B8 B4 17.0(3)
B3 B2 B8 B7 136.31(18)
B1 B2 B8 B7 38.91(16)
Sc B2 B8 B7 117.42(19)
B3 B2 B8 B9 99.01(19)
B1 B2 B8 B9 1.6(2)
B7 B2 B8 B9 -37.30(16)
Sc B2 B8 B9 80.1(2)
C29 B5 B9 B6 -95.91(18)
C28 B5 B9 B6 -39.47(16)
B4 B5 B9 B6 -136.87(18)
C29 B5 B9 B4 40.97(16)
C28 B5 B9 B4 97.40(18)
B6 B5 B9 B4 136.87(18)
C29 B5 B9 B7 -58.6(2)
C28 B5 B9 B7 -2.2(2)
B4 B5 B9 B7 -99.60(19)
B6 B5 B9 B7 37.28(17)
C29 B5 B9 B8 3.8(2)
C28 B5 B9 B8 60.3(2)
B4 B5 B9 B8 -37.14(16)
B6 B5 B9 B8 99.74(19)
C28 B6 B9 B5 39.88(15)
B7 B6 B9 B5 137.76(19)
B1 B6 B9 B5 98.91(19)
C28 B6 B9 B4 1.8(2)
B5 B6 B9 B4 -38.09(16)
B7 B6 B9 B4 99.68(18)
B1 B6 B9 B4 60.8(2)
C28 B6 B9 B7 -97.89(18)
B5 B6 B9 B7 -137.76(19)
B1 B6 B9 B7 -38.86(16)
C28 B6 B9 B8 -60.7(2)
B5 B6 B9 B8 -100.57(19)
B7 B6 B9 B8 37.20(16)
B1 B6 B9 B8 -1.7(2)
C29 B4 B9 B5 -40.64(15)
B3 B4 B9 B5 -99.74(18)
B8 B4 B9 B5 -138.01(18)
C29 B4 B9 B6 -2.5(2)
B5 B4 B9 B6 38.17(16)
B3 B4 B9 B6 -61.6(2)
B8 B4 B9 B6 -99.84(18)
C29 B4 B9 B7 59.9(2)
B5 B4 B9 B7 100.51(19)
B3 B4 B9 B7 0.8(2)
B8 B4 B9 B7 -37.50(16)
C29 B4 B9 B8 97.37(17)
B5 B4 B9 B8 138.01(18)
B3 B4 B9 B8 38.27(16)
B6 B7 B9 B5 -37.48(17)
B1 B7 B9 B5 0.7(2)
B8 B7 B9 B5 100.24(19)
B2 B7 B9 B5 63.1(2)
B1 B7 B9 B6 38.19(17)
B8 B7 B9 B6 137.72(19)
B2 B7 B9 B6 100.56(19)
B6 B7 B9 B4 -100.16(19)
B1 B7 B9 B4 -62.0(2)
B8 B7 B9 B4 37.57(16)
B2 B7 B9 B4 0.4(2)
B6 B7 B9 B8 -137.72(19)
B1 B7 B9 B8 -99.53(19)
B2 B7 B9 B8 -37.16(17)
B3 B8 B9 B5 -0.7(2)
B4 B8 B9 B5 37.21(16)
B7 B8 B9 B5 -100.12(19)
B2 B8 B9 B5 -62.9(2)
B3 B8 B9 B6 62.2(2)
B4 B8 B9 B6 100.12(19)
B7 B8 B9 B6 -37.21(16)
B2 B8 B9 B6 0.0(2)
B3 B8 B9 B4 -37.92(16)
B7 B8 B9 B4 -137.33(18)
B2 B8 B9 B4 -100.09(19)
B3 B8 B9 B7 99.41(18)
B4 B8 B9 B7 137.33(18)
B2 B8 B9 B7 37.24(17)
